data_1561888
loop_
_publ_author_name
'Wu, Wei-Ping'
'Liu, Ping'
'Liang, Yu-Tong'
'Cui, Lin'
'Xi, Zheng-Ping'
'Wang, Yao-Yu'

_publ_section_title
;
 Three luminescent d10 metal coordination polymers assembled from a
 semirigid V-shaped ligand with high selective detecting of Cu2+ ion and
 nitrobenzene
;
_journal_name_full 'Journal of Solid State Chemistry'
_journal_page_first 124
_journal_page_last 130
_journal_paper_doi 10.1016/j.jssc.2015.04.009
_journal_volume 228
_journal_year 2015
_chemical_formula_sum 'C24 H22 N4 O4 Zn'
_chemical_formula_weight 495.82
_space_group_crystal_system monoclinic
_space_group_IT_number 4
_space_group_name_Hall 'P 2yb'
_space_group_name_H-M_alt 'P 1 21 1'
_atom_sites_solution_hydrogens geom
_cell_angle_alpha 90
_cell_angle_beta 93.585(4)
_cell_angle_gamma 90
_cell_formula_units_Z 2
_cell_length_a 6.8741(18)
_cell_length_b 16.612(5)
_cell_length_c 9.609(3)
_cell_measurement_reflns_used 3232
_cell_measurement_temperature 296(2)
_cell_measurement_theta_max 26.75
_cell_measurement_theta_min 2.45
_cell_volume 1095.1(6)
_computing_cell_refinement 'Bruker SAINT'
_computing_data_collection 'Bruker APEX2'
_computing_data_reduction 'Bruker SAINT'
_computing_molecular_graphics 'DIAMOND (Brandenburg, 2001)'
_computing_structure_refinement 'SHELXL-2013 (Sheldrick, 2013)'
_computing_structure_solution 'SIR92 (Altomare, 1993)'
_diffrn_ambient_temperature 296(2)
_diffrn_measured_fraction_theta_full 0.981
_diffrn_measured_fraction_theta_max 0.945
_diffrn_measurement_device_type 'Bruker APEX-II CCD'
_diffrn_measurement_method '\f and \w scans'
_diffrn_radiation_source 'fine-focus sealed tube'
_diffrn_radiation_type MoK\a
_diffrn_radiation_wavelength 0.71073
_diffrn_reflns_av_R_equivalents 0.0207
_diffrn_reflns_av_unetI/netI 0.0661
_diffrn_reflns_Laue_measured_fraction_full 0.981
_diffrn_reflns_Laue_measured_fraction_max 0.945
_diffrn_reflns_limit_h_max 4
_diffrn_reflns_limit_h_min -9
_diffrn_reflns_limit_k_max 21
_diffrn_reflns_limit_k_min -19
_diffrn_reflns_limit_l_max 12
_diffrn_reflns_limit_l_min -12
_diffrn_reflns_number 6586
_diffrn_reflns_point_group_measured_fraction_full 0.910
_diffrn_reflns_point_group_measured_fraction_max 0.856
_diffrn_reflns_theta_full 25.242
_diffrn_reflns_theta_max 28.184
_diffrn_reflns_theta_min 2.124
_exptl_absorpt_coefficient_mu 1.161
_exptl_absorpt_correction_T_max 0.880
_exptl_absorpt_correction_T_min 0.823
_exptl_absorpt_correction_type multi-scan
_exptl_absorpt_process_details SADABS
_exptl_crystal_colour yellow
_exptl_crystal_density_diffrn 1.504
_exptl_crystal_description rodlike
_exptl_crystal_F_000 512
_exptl_crystal_size_max 0.24
_exptl_crystal_size_mid 0.14
_exptl_crystal_size_min 0.11
_refine_diff_density_max 0.919
_refine_diff_density_min -1.131
_refine_diff_density_rms 0.233
_refine_ls_abs_structure_details
;
 Flack x determined using 1673 quotients [(I+)-(I-)]/[(I+)+(I-)]
 (Parsons and Flack (2004), Acta Cryst. A60, s61).
;
_refine_ls_abs_structure_Flack 0.036(7)
_refine_ls_extinction_coef .
_refine_ls_extinction_method none
_refine_ls_goodness_of_fit_ref 1.194
_refine_ls_hydrogen_treatment constr
_refine_ls_matrix_type full
_refine_ls_number_parameters 300
_refine_ls_number_reflns 4605
_refine_ls_number_restraints 1
_refine_ls_restrained_S_all 1.194
_refine_ls_R_factor_all 0.0574
_refine_ls_R_factor_gt 0.0448
_refine_ls_shift/su_max 0.000
_refine_ls_shift/su_mean 0.000
_refine_ls_structure_factor_coef Fsqd
_refine_ls_weighting_details
;
 w=1/[\s^2^(Fo^2^)+(0.1000P)^2^+0.6819P]
 where P=(Fo^2^+2Fc^2^)/3
;
_refine_ls_weighting_scheme calc
_refine_ls_wR_factor_gt 0.1163
_refine_ls_wR_factor_ref 0.1825
_reflns_Friedel_coverage 0.753
_reflns_Friedel_fraction_full 0.834
_reflns_Friedel_fraction_max 0.762
_reflns_number_gt 4201
_reflns_number_total 4605
_reflns_threshold_expression 'I > 2\s(I)'
_cod_data_source_file 1a.cif
_cod_data_source_block 1a
_cod_original_cell_volume 1095.1(5)
_cod_original_sg_symbol_H-M 'P 21'
_cod_database_code 1561888
_shelx_space_group_comment
;
The symmetry employed for this shelxl refinement is uniquely defined
by the following loop, which should always be used as a source of
symmetry information in preference to the above space-group names.
They are only intended as comments.
;
_shelxl_version_number 2013-2

loop_
_space_group_symop_operation_xyz
'x, y, z'
'-x, y+1/2, -z'

loop_
_atom_site_label
_atom_site_type_symbol
_atom_site_fract_x
_atom_site_fract_y
_atom_site_fract_z
_atom_site_U_iso_or_equiv
_atom_site_adp_type
_atom_site_occupancy
_atom_site_site_symmetry_order
_atom_site_calc_flag
_atom_site_refinement_flags_posn
_atom_site_refinement_flags_adp
_atom_site_refinement_flags_occupancy
_atom_site_disorder_assembly
_atom_site_disorder_group
Zn1 Zn 0.68048(10) 0.36218(4) 0.27501(7) 0.0293(2) Uani 1 1 d . . . . .
C11 C 0.8165(11) 0.4779(5) 0.4993(8) 0.0312(15) Uani 1 1 d . . . . .
C9 C 1.1012(11) 0.5224(6) 0.4392(8) 0.0387(18) Uani 1 1 d . . . . .
H9 H 1.2172 0.5511 0.4370 0.046 Uiso 1 1 calc R U . . .
C10 C 1.0405(11) 0.4633(6) 0.3510(8) 0.0368(17) Uani 1 1 d . . . . .
H10 H 1.1083 0.4438 0.2773 0.044 Uiso 1 1 calc R U . . .
C8 C 0.9707(13) 0.5896(5) 0.6493(8) 0.0371(17) Uani 1 1 d . . . . .
H8A H 0.8424 0.5969 0.6841 0.044 Uiso 1 1 calc R U . . .
H8B H 1.0147 0.6414 0.6165 0.044 Uiso 1 1 calc R U . . .
C12 C 0.6355(14) 0.4689(7) 0.5754(10) 0.054(2) Uani 1 1 d . . . . .
H12A H 0.5294 0.4539 0.5109 0.080 Uiso 1 1 calc R U . . .
H12B H 0.6058 0.5190 0.6190 0.080 Uiso 1 1 calc R U . . .
H12C H 0.6546 0.4279 0.6454 0.080 Uiso 1 1 calc R U . . .
N1 N 0.8583(9) 0.4361(4) 0.3886(7) 0.0319(13) Uani 1 1 d . . . . .
N2 N 0.9585(9) 0.5327(4) 0.5342(6) 0.0304(13) Uani 1 1 d . . . . .
N3 N 0.8413(10) 0.2939(4) 0.1523(6) 0.0342(14) Uani 1 1 d . . . . .
C23 C 0.7859(12) 0.2616(5) 0.0277(8) 0.0353(17) Uani 1 1 d . . . . .
C24 C 0.5894(15) 0.2703(8) -0.0442(11) 0.059(3) Uani 1 1 d . . . . .
H24A H 0.6021 0.2781 -0.1422 0.088 Uiso 1 1 calc R U . . .
H24B H 0.5244 0.3158 -0.0068 0.088 Uiso 1 1 calc R U . . .
H24C H 0.5147 0.2225 -0.0300 0.088 Uiso 1 1 calc R U . . .
C22 C 1.0313(12) 0.2716(5) 0.1818(8) 0.0382(17) Uani 1 1 d . . . . .
H22 H 1.1072 0.2854 0.2618 0.046 Uiso 1 1 calc R U . . .
O4 O 0.6983(10) 0.2146(5) 0.4941(9) 0.060(2) Uani 1 1 d . . . . .
N4 N 0.9349(11) 0.2213(4) -0.0221(7) 0.0373(15) Uani 1 1 d . . . . .
O3 O 0.4989(11) 0.3056(5) 0.3930(7) 0.0532(17) Uani 1 1 d . . . . .
C21 C 1.0909(13) 0.2257(6) 0.0743(10) 0.0422(19) Uani 1 1 d . . . . .
H21 H 1.2128 0.2021 0.0677 0.051 Uiso 1 1 calc R U . . .
C14 C 0.3839(10) 0.2323(5) 0.5777(7) 0.0298(14) Uani 1 1 d . . . . .
C13 C 0.5430(12) 0.2512(6) 0.4821(8) 0.0372(17) Uani 1 1 d . . . . .
C19 C 0.2342(12) 0.2875(5) 0.5965(9) 0.0401(18) Uani 1 1 d . . . . .
H19 H 0.2316 0.3367 0.5503 0.048 Uiso 1 1 calc R U . . .
C15 C 0.3877(11) 0.1608(5) 0.6505(8) 0.0337(16) Uani 1 1 d . . . . .
H15 H 0.4904 0.1251 0.6413 0.040 Uiso 1 1 calc R U . . .
C20 C 0.9307(16) 0.1735(6) -0.1506(10) 0.052(2) Uani 1 1 d . . . . .
H20A H 0.8061 0.1812 -0.2020 0.062 Uiso 1 1 calc R U . . .
H20B H 0.9425 0.1169 -0.1267 0.062 Uiso 1 1 calc R U . . .
C16 C 0.2402(13) 0.1411(5) 0.7379(8) 0.0346(17) Uani 1 1 d . . . . .
H16 H 0.2413 0.0914 0.7826 0.041 Uiso 1 1 calc R U . . .
C17 C 0.0910(13) 0.1961(5) 0.7582(8) 0.0343(17) Uani 1 1 d . . . . .
C18 C 0.0872(12) 0.2675(6) 0.6866(10) 0.044(2) Uani 1 1 d . . . . .
H18 H -0.0142 0.3035 0.6976 0.053 Uiso 1 1 calc R U . . .
O2 O 0.4682(9) 0.4192(4) 0.1679(6) 0.0453(15) Uani 1 1 d . . . . .
C2 C 0.3813(11) 0.5002(5) -0.0307(7) 0.0301(14) Uani 1 1 d . . . . .
C1 C 0.5313(11) 0.4647(6) 0.0716(8) 0.0367(17) Uani 1 1 d . . . . .
C3 C 0.1904(11) 0.4698(6) -0.0443(9) 0.0425(19) Uani 1 1 d . . . . .
H3 H 0.1534 0.4288 0.0144 0.051 Uiso 1 1 calc R U . . .
O1 O 0.7066(9) 0.4801(5) 0.0566(7) 0.0522(17) Uani 1 1 d . . . . .
C6 C 0.2986(13) 0.5921(6) -0.2199(9) 0.0381(18) Uani 1 1 d . . . . .
H6 H 0.3342 0.6340 -0.2774 0.046 Uiso 1 1 calc R U . . .
C7 C 0.4324(12) 0.5607(5) -0.1183(8) 0.0363(17) Uani 1 1 d . . . . .
H7 H 0.5584 0.5813 -0.1100 0.044 Uiso 1 1 calc R U . . .
C4 C 0.0577(13) 0.5003(6) -0.1438(9) 0.045(2) Uani 1 1 d . . . . .
H4 H -0.0692 0.4806 -0.1505 0.054 Uiso 1 1 calc R U . . .
C5 C 0.1110(13) 0.5597(5) -0.2336(8) 0.0322(17) Uani 1 1 d . . . . .

loop_
_atom_site_aniso_label
_atom_site_aniso_U_11
_atom_site_aniso_U_22
_atom_site_aniso_U_33
_atom_site_aniso_U_23
_atom_site_aniso_U_13
_atom_site_aniso_U_12
Zn1 0.0310(4) 0.0356(4) 0.0216(4) -0.0008(4) 0.0042(2) -0.0032(4)
C11 0.029(3) 0.037(4) 0.027(3) 0.001(3) -0.002(3) 0.002(3)
C9 0.027(3) 0.055(5) 0.034(4) 0.002(3) 0.002(3) -0.004(3)
C10 0.031(3) 0.048(5) 0.032(4) -0.002(3) 0.006(3) 0.004(3)
C8 0.045(4) 0.033(4) 0.032(4) -0.009(3) -0.007(3) 0.008(3)
C12 0.046(5) 0.074(7) 0.042(5) -0.015(5) 0.016(4) -0.005(5)
N1 0.030(3) 0.038(4) 0.027(3) 0.003(3) 0.002(2) 0.001(2)
N2 0.034(3) 0.035(3) 0.022(3) -0.003(2) -0.003(2) 0.004(2)
N3 0.050(4) 0.033(4) 0.020(3) -0.006(2) 0.005(3) -0.005(3)
C23 0.040(4) 0.037(4) 0.029(4) -0.005(3) 0.007(3) -0.014(3)
C24 0.052(5) 0.079(8) 0.045(5) -0.022(5) -0.004(4) -0.008(5)
C22 0.044(4) 0.041(5) 0.030(4) -0.002(3) 0.000(3) -0.003(3)
O4 0.040(4) 0.080(6) 0.061(5) 0.007(4) 0.018(3) 0.010(3)
N4 0.047(4) 0.039(4) 0.028(3) -0.004(3) 0.017(3) -0.010(3)
O3 0.064(4) 0.061(4) 0.036(3) 0.012(3) 0.018(3) -0.011(3)
C21 0.039(4) 0.044(5) 0.044(5) -0.007(4) 0.012(3) 0.001(3)
C14 0.031(3) 0.036(4) 0.023(3) -0.005(3) 0.004(3) -0.001(3)
C13 0.040(4) 0.046(5) 0.026(4) -0.011(3) 0.006(3) -0.008(3)
C19 0.036(4) 0.041(5) 0.045(4) 0.014(4) 0.016(3) 0.006(3)
C15 0.033(4) 0.032(4) 0.037(4) -0.009(3) 0.005(3) 0.001(3)
C20 0.063(6) 0.053(6) 0.042(5) -0.016(4) 0.027(4) -0.025(4)
C16 0.047(5) 0.027(4) 0.030(4) 0.003(3) 0.004(3) -0.007(3)
C17 0.045(4) 0.032(4) 0.027(4) -0.004(3) 0.013(3) -0.003(3)
C18 0.036(4) 0.047(5) 0.053(5) 0.002(4) 0.023(4) 0.005(3)
O2 0.043(3) 0.060(4) 0.032(3) 0.011(3) -0.001(2) 0.005(3)
C2 0.033(4) 0.036(4) 0.021(3) -0.001(3) 0.004(2) -0.003(3)
C1 0.032(4) 0.050(5) 0.028(4) -0.008(3) 0.002(3) 0.000(3)
C3 0.031(4) 0.063(6) 0.033(4) 0.012(4) -0.001(3) -0.007(4)
O1 0.034(3) 0.072(5) 0.050(4) 0.009(3) -0.001(3) -0.007(3)
C6 0.046(5) 0.034(4) 0.034(4) 0.004(3) -0.002(3) -0.003(3)
C7 0.036(4) 0.038(4) 0.035(4) 0.003(3) 0.000(3) -0.006(3)
C4 0.035(4) 0.060(6) 0.038(4) 0.006(4) -0.002(3) -0.012(4)
C5 0.039(4) 0.028(4) 0.029(4) -0.007(3) -0.001(3) 0.002(3)

loop_
_atom_type_symbol
_atom_type_description
_atom_type_scat_dispersion_real
_atom_type_scat_dispersion_imag
_atom_type_scat_source
C C 0.0033 0.0016 'International Tables Vol C Tables 4.2.6.8 and 6.1.1.4'
H H 0.0000 0.0000 'International Tables Vol C Tables 4.2.6.8 and 6.1.1.4'
N N 0.0061 0.0033 'International Tables Vol C Tables 4.2.6.8 and 6.1.1.4'
O O 0.0106 0.0060 'International Tables Vol C Tables 4.2.6.8 and 6.1.1.4'
Zn Zn 0.2839 1.4301 'International Tables Vol C Tables 4.2.6.8 and 6.1.1.4'

loop_
_geom_angle_atom_site_label_1
_geom_angle_atom_site_label_2
_geom_angle_atom_site_label_3
_geom_angle
_geom_angle_site_symmetry_1
_geom_angle_site_symmetry_3
O2 Zn1 O3 93.1(3) . .
O2 Zn1 N1 113.3(3) . .
O3 Zn1 N1 111.4(3) . .
O2 Zn1 N3 112.3(3) . .
O3 Zn1 N3 117.2(3) . .
N1 Zn1 N3 109.0(3) . .
N1 C11 N2 111.2(7) . .
N1 C11 C12 125.0(8) . .
N2 C11 C12 123.7(7) . .
C10 C9 N2 107.4(7) . .
C9 C10 N1 108.7(7) . .
N2 C8 C5 110.8(6) . 1_656
C11 N1 C10 106.4(7) . .
C11 N1 Zn1 127.3(5) . .
C10 N1 Zn1 125.6(5) . .
C11 N2 C9 106.2(6) . .
C11 N2 C8 129.0(7) . .
C9 N2 C8 124.7(7) . .
C23 N3 C22 106.9(7) . .
C23 N3 Zn1 127.6(6) . .
C22 N3 Zn1 125.6(5) . .
N4 C23 N3 109.7(7) . .
N4 C23 C24 125.2(8) . .
N3 C23 C24 125.0(8) . .
C21 C22 N3 108.7(7) . .
C23 N4 C21 108.4(7) . .
C23 N4 C20 126.7(8) . .
C21 N4 C20 124.7(8) . .
C13 O3 Zn1 126.4(6) . .
C22 C21 N4 106.3(7) . .
C15 C14 C19 119.4(7) . .
C15 C14 C13 119.9(7) . .
C19 C14 C13 120.7(8) . .
O4 C13 O3 125.8(8) . .
O4 C13 C14 120.1(9) . .
O3 C13 C14 114.1(8) . .
C14 C19 C18 119.1(8) . .
C14 C15 C16 121.1(7) . .
N4 C20 C17 112.4(7) . 1_654
C15 C16 C17 119.8(8) . .
C18 C17 C16 119.2(7) . .
C18 C17 C20 121.3(8) . 1_456
C16 C17 C20 119.4(9) . 1_456
C17 C18 C19 121.3(8) . .
C1 O2 Zn1 112.6(5) . .
C7 C2 C3 118.7(7) . .
C7 C2 C1 119.9(7) . .
C3 C2 C1 121.3(7) . .
O1 C1 O2 124.9(8) . .
O1 C1 C2 118.2(8) . .
O2 C1 C2 116.9(7) . .
C4 C3 C2 120.5(8) . .
C5 C6 C7 119.0(8) . .
C2 C7 C6 121.3(7) . .
C5 C4 C3 120.6(8) . .
C4 C5 C6 119.9(8) . .
C4 C5 C8 121.2(8) . 1_454
C6 C5 C8 118.9(8) . 1_454

loop_
_geom_bond_atom_site_label_1
_geom_bond_atom_site_label_2
_geom_bond_distance
_geom_bond_site_symmetry_2
Zn1 O2 1.975(6) .
Zn1 O3 1.975(6) .
Zn1 N1 2.007(7) .
Zn1 N3 2.016(7) .
C11 N1 1.317(10) .
C11 N2 1.361(10) .
C11 C12 1.490(11) .
C9 C10 1.346(12) .
C9 N2 1.392(10) .
C10 N1 1.400(10) .
C8 N2 1.453(10) .
C8 C5 1.520(11) 1_656
N3 C23 1.345(10) .
N3 C22 1.370(11) .
C23 N4 1.338(12) .
C23 C24 1.485(13) .
C22 C21 1.368(12) .
O4 C13 1.227(12) .
N4 C21 1.375(12) .
N4 C20 1.467(11) .
O3 C13 1.270(12) .
C14 C15 1.377(11) .
C14 C19 1.398(11) .
C14 C13 1.504(11) .
C19 C18 1.410(11) .
C15 C16 1.396(12) .
C20 C17 1.498(11) 1_654
C16 C17 1.397(13) .
C17 C18 1.371(13) .
C17 C20 1.498(11) 1_456
O2 C1 1.290(11) .
C2 C7 1.370(11) .
C2 C3 1.404(11) .
C2 C1 1.501(11) .
C1 O1 1.249(10) .
C3 C4 1.376(12) .
C6 C5 1.396(13) .
C6 C7 1.400(12) .
C4 C5 1.375(13) .
C5 C8 1.520(11) 1_454
